data_7709388
loop_
_publ_author_name
'H\"ammer, Matthias'
'Pielnhofer, Florian'
'Janka, Oliver'
'Takahashi, Hirotaka'
'Gross, Peter'
'P\"ottgen, Rainer'
'H\"oppe, Henning A'

_publ_section_title
;
 Polymorphism and optical, magnetic and thermal properties of the either
 phyllo- or inosilicate-analogous borosulfate
 Cu[B<sub>2</sub>(SO<sub>4</sub>)<sub>4</sub>].
;
_journal_issue 8
_journal_name_full 'Dalton transactions (Cambridge, England : 2003)'
_journal_page_first 3104
_journal_page_last 3115
_journal_paper_doi 10.1039/d1dt04090a
_journal_volume 51
_journal_year 2022
_chemical_formula_moiety 'B2 Cu O16 S4'
_chemical_formula_structural 'Cu B2 (SO4)4'
_chemical_formula_sum 'B2 Cu O16 S4'
_chemical_formula_weight 469.40
_chemical_name_common beta-Cupperborosulfate
_chemical_name_systematic 'beta-Copper(II) Borosulfate'
_space_group_crystal_system monoclinic
_space_group_IT_number 14
_space_group_name_Hall '-P 2yn'
_space_group_name_H-M_alt 'P 1 21/n 1'
_cell_angle_alpha 90
_cell_angle_beta 111.1321(7)
_cell_angle_gamma 90
_cell_formula_units_Z 2
_cell_length_a 7.72629(12)
_cell_length_b 8.13137(12)
_cell_length_c 9.06641(10)
_cell_measurement_temperature 300(2)
_cell_measurement_theta_max 40
_cell_measurement_theta_min 2.5
_cell_volume 531.295(13)
_computing_structure_refinement 'TOPAS 5'
_computing_structure_solution model
_diffrn_ambient_temperature 300(2)
_diffrn_detector_type '1D LynxEye detector'
_diffrn_measurement_device_type 'Bruker D8 Advance'
_diffrn_radiation_type 'Cu K\a'
_diffrn_radiation_wavelength 1.54184
_exptl_crystal_density_diffrn 2.934
_exptl_crystal_description powder
_pd_calc_method 'Rietveld Refinement'
_pd_char_colour colourless
_pd_char_particle_morphology powder
_pd_meas_2theta_range_inc 0.02
_pd_meas_2theta_range_max 80
_pd_meas_2theta_range_min 5
_pd_meas_number_of_points 3989
_pd_meas_scan_method step
_pd_proc_ls_background_function Chebychev
_pd_proc_ls_profile_function 'fundamental parameters'
_pd_proc_ls_prof_R_factor 0.0052
_pd_proc_ls_prof_wR_factor 0.0082
_pd_proc_number_of_points 3989
_pd_spec_mount_mode transmission
_pd_spec_shape cylinder
_refine_ls_goodness_of_fit_all 1.82
_refine_ls_number_parameters 64
_refine_ls_R_I_factor 0.0042
_refine_ls_shift/su_max 0.001
_cod_data_source_file d1dt04090a4.cif
_cod_data_source_block beta-Cu(B2(SO4)4)
_cod_depositor_comments 'Adding full bibliography for 7709384--7709391.cif.'
_cod_original_cell_volume 531.296(13)
_cod_original_sg_symbol_H-M 'P 21/n'
_cod_database_code 7709388

loop_
_symmetry_equiv_pos_as_xyz
'x, y, z '
'-x+1/2, y+1/2, -z+1/2 '
'-x, -y, -z '
'x+1/2, -y+1/2, z+1/2 '

loop_
_atom_site_label
_atom_site_type_symbol
_atom_site_symmetry_multiplicity
_atom_site_fract_x
_atom_site_fract_y
_atom_site_fract_z
_atom_site_occupancy
_atom_site_B_iso_or_equiv
Cu1 Cu 2 0 0 0 1 0.65(5)
S1 S 4 -0.7012(6) 0.0800(4) 0.3523(5) 1 0.65(5)
S2 S 4 -0.2847(5) -0.1574(4) 0.1402(5) 1 0.65(5)
O11 O 4 -0.5542(9) -0.0088(10) 0.3015(7) 1 0.65(5)
O12 O 4 -0.8727(11) 0.0779(7) 0.2270(9) 1 0.65(5)
O13 O 4 -0.6363(10) 0.2336(10) 0.4286(8) 1 0.65(5)
O14 O 4 -0.2674(10) 0.0454(8) 0.5371(9) 1 0.65(5)
O21 O 4 -0.2505(9) -0.0750(8) 0.3008(9) 1 0.65(5)
O22 O 4 -0.4637(11) -0.2073(8) 0.0733(10) 1 0.65(5)
O23 O 4 -0.3574(11) 0.2032(10) 0.2839(9) 1 0.65(5)
O24 O 4 -0.2120(9) -0.0434(8) 0.0522(8) 1 0.65(5)
B1 B 4 -0.358(2) 0.045(2) 0.3739(19) 1 0.65(5)

loop_
_geom_angle_atom_site_label_1
_geom_angle_atom_site_label_2
_geom_angle_atom_site_label_3
_geom_angle
_geom_angle_site_symmetry_1
_geom_angle_site_symmetry_2
_geom_angle_site_symmetry_3
O24 Cu1 O24 180.00000000(6) 1_555 1_555 3_555
O12 Cu1 O24 92.8(3) 3_455 1_555 1_555
O12 Cu1 O24 87.2(3) 3_455 1_555 3_555
O12 Cu1 O12 180.000 1_655 1_555 3_455
O12 Cu1 O24 87.2(3) 1_655 1_555 1_555
O12 Cu1 O24 92.8(3) 1_655 1_555 3_555
O13 Cu1 O12 90.2(2) 2_445 1_555 1_655
O13 Cu1 O12 89.8(2) 2_445 1_555 3_455
O13 Cu1 O24 95.7(3) 2_445 1_555 1_555
O13 Cu1 O24 84.3(3) 2_445 1_555 3_555
O13 Cu1 O13 179.99999915(9) 4_554 1_555 2_445
O13 Cu1 O12 89.8(2) 4_554 1_555 1_655
O13 Cu1 O12 90.2(2) 4_554 1_555 3_455
O13 Cu1 O24 84.3(3) 4_554 1_555 1_555
O13 Cu1 O24 95.7(3) 4_554 1_555 3_555
S2 Cu1 O13 80.1(2) 3_555 1_555 4_554
S2 Cu1 O13 99.9(2) 3_555 1_555 2_445
S2 Cu1 O12 97.3(3) 3_555 1_555 1_655
S2 Cu1 O12 82.7(3) 3_555 1_555 3_455
S2 Cu1 O24 163.7(2) 3_555 1_555 1_555
S2 Cu1 O24 16.3(2) 3_555 1_555 3_555
S2 Cu1 S2 179.99999879(6) 1_555 1_555 3_555
S2 Cu1 O13 99.9(2) 1_555 1_555 4_554
S2 Cu1 O13 80.1(2) 1_555 1_555 2_445
S2 Cu1 O12 82.7(3) 1_555 1_555 1_655
S2 Cu1 O12 97.3(3) 1_555 1_555 3_455
S2 Cu1 O24 16.3(2) 1_555 1_555 1_555
S2 Cu1 O24 163.7(2) 1_555 1_555 3_555
O13 S1 O12 117.9(4) 1_555 1_555 1_555
O14 S1 O13 112.4(5) 3_456 1_555 1_555
O14 S1 O12 101.5(5) 3_456 1_555 1_555
O11 S1 O14 101.1(5) 1_555 1_555 3_456
O11 S1 O13 112.6(5) 1_555 1_555 1_555
O11 S1 O12 109.5(5) 1_555 1_555 1_555
B1 S1 O11 102.1(5) 3_456 1_555 1_555
B1 S1 O14 26.6(4) 3_456 1_555 3_456
B1 S1 O13 88.1(5) 3_456 1_555 1_555
B1 S1 O12 124.5(6) 3_456 1_555 1_555
B1 S1 B1 93.6(6) 1_555 1_555 3_456
B1 S1 O11 30.1(5) 1_555 1_555 1_555
B1 S1 O14 106.2(5) 1_555 1_555 3_456
B1 S1 O13 83.7(5) 1_555 1_555 1_555
B1 S1 O12 134.4(6) 1_555 1_555 1_555
O11 S1 B1 69.2(4) 3_456 1_555 1_555
O11 S1 B1 28.4(4) 3_456 1_555 3_456
O11 S1 O11 86.9(3) 3_456 1_555 1_555
O11 S1 O14 52.9(3) 3_456 1_555 3_456
O11 S1 O13 71.8(3) 3_456 1_555 1_555
O11 S1 O12 152.8(5) 3_456 1_555 1_555
O23 S1 O11 89.1(2) 1_555 1_555 3_456
O23 S1 B1 29.4(4) 1_555 1_555 1_555
O23 S1 B1 117.0(4) 1_555 1_555 3_456
O23 S1 O11 47.1(4) 1_555 1_555 1_555
O23 S1 O14 134.8(4) 1_555 1_555 3_456
O23 S1 O13 68.8(4) 1_555 1_555 1_555
O23 S1 O12 118.0(5) 1_555 1_555 1_555
O14 S1 O23 46.9(2) 1_555 1_555 1_555
O14 S1 O11 44.2(2) 1_555 1_555 3_456
O14 S1 B1 25.5(4) 1_555 1_555 1_555
O14 S1 B1 70.6(4) 1_555 1_555 3_456
O14 S1 O11 50.8(3) 1_555 1_555 1_555
O14 S1 O14 88.9(4) 1_555 1_555 3_456
O14 S1 O13 72.7(3) 1_555 1_555 1_555
O14 S1 O12 159.7(5) 1_555 1_555 1_555
O24 S2 O22 118.5(5) 1_555 1_555 1_555
O21 S2 O24 105.8(4) 1_555 1_555 1_555
O21 S2 O22 110.6(6) 1_555 1_555 1_555
O23 S2 O21 92.6(4) 2_445 1_555 1_555
O23 S2 O24 110.8(5) 2_445 1_555 1_555
O23 S2 O22 115.0(5) 2_445 1_555 1_555
B1 S2 O23 29.2(4) 2_445 1_555 2_445
B1 S2 O21 120.3(5) 2_445 1_555 1_555
B1 S2 O24 107.6(6) 2_445 1_555 1_555
B1 S2 O22 94.5(5) 2_445 1_555 1_555
B1 S2 B1 137.7(4) 1_555 1_555 2_445
B1 S2 O23 112.5(5) 1_555 1_555 2_445
B1 S2 O21 21.7(4) 1_555 1_555 1_555
B1 S2 O24 104.7(5) 1_555 1_555 1_555
B1 S2 O22 93.4(5) 1_555 1_555 1_555
O14 S2 B1 161.1(4) 2_445 1_555 1_555
O14 S2 B1 27.5(4) 2_445 1_555 2_445
O14 S2 O23 56.1(3) 2_445 1_555 2_445
O14 S2 O21 147.8(3) 2_445 1_555 1_555
O14 S2 O24 93.8(4) 2_445 1_555 1_555
O14 S2 O22 80.4(4) 2_445 1_555 1_555
Cu1 S2 O14 82.2(2) 1_555 1_555 2_445
Cu1 S2 B1 114.2(4) 1_555 1_555 1_555
Cu1 S2 B1 89.4(4) 1_555 1_555 2_445
Cu1 S2 O23 89.5(4) 1_555 1_555 2_445
Cu1 S2 O21 107.2(3) 1_555 1_555 1_555
Cu1 S2 O24 21.4(3) 1_555 1_555 1_555
Cu1 S2 O22 133.1(5) 1_555 1_555 1_555
O11 S2 Cu1 133.81(18) 1_555 1_555 1_555
O11 S2 O14 141.8(3) 1_555 1_555 2_445
O11 S2 B1 27.7(3) 1_555 1_555 1_555
O11 S2 B1 135.4(5) 1_555 1_555 2_445
O11 S2 O23 123.2(5) 1_555 1_555 2_445
O11 S2 O21 46.9(3) 1_555 1_555 1_555
O11 S2 O24 117.0(4) 1_555 1_555 1_555
O11 S2 O22 65.7(4) 1_555 1_555 1_555
S1 O11 B1 118.3(9) 1_555 1_555 1_555
O23 O11 S1 103.9(5) 1_555 1_555 1_555
O23 O11 B1 39.6(7) 1_555 1_555 1_555
O14 O11 O23 132.3(4) 3_456 1_555 1_555
O14 O11 S1 38.8(3) 3_456 1_555 1_555
O14 O11 B1 119.6(8) 3_456 1_555 1_555
O21 O11 O14 139.4(4) 1_555 1_555 3_456
O21 O11 O23 60.5(3) 1_555 1_555 1_555
O21 O11 S1 157.5(4) 1_555 1_555 1_555
O21 O11 B1 39.2(8) 1_555 1_555 1_555
O12 O11 O21 164.0(4) 1_555 1_555 1_555
O12 O11 O14 56.4(3) 1_555 1_555 3_456
O12 O11 O23 112.8(4) 1_555 1_555 1_555
O12 O11 S1 33.2(3) 1_555 1_555 1_555
O12 O11 B1 144.7(8) 1_555 1_555 1_555
O13 O11 O12 59.4(3) 1_555 1_555 1_555
O13 O11 O21 126.3(4) 1_555 1_555 1_555
O13 O11 O14 60.5(3) 1_555 1_555 3_456
O13 O11 O23 74.2(4) 1_555 1_555 1_555
O13 O11 S1 32.1(3) 1_555 1_555 1_555
O13 O11 B1 87.4(8) 1_555 1_555 1_555
O14 O11 O13 76.1(3) 1_555 1_555 1_555
O14 O11 O12 133.5(4) 1_555 1_555 1_555
O14 O11 O21 58.5(3) 1_555 1_555 1_555
O14 O11 O14 91.6(3) 1_555 1_555 3_456
O14 O11 O23 62.0(3) 1_555 1_555 1_555
O14 O11 S1 100.5(4) 1_555 1_555 1_555
O14 O11 B1 28.5(8) 1_555 1_555 1_555
O22 O11 O14 109.9(4) 1_555 1_555 1_555
O22 O11 O13 160.4(4) 1_555 1_555 1_555
O22 O11 O12 116.6(3) 1_555 1_555 1_555
O22 O11 O21 52.3(3) 1_555 1_555 1_555
O22 O11 O14 135.7(4) 1_555 1_555 3_456
O22 O11 O23 91.8(4) 1_555 1_555 1_555
O22 O11 S1 149.6(4) 1_555 1_555 1_555
O22 O11 B1 90.4(8) 1_555 1_555 1_555
O13 O11 O22 94.0(3) 3_456 1_555 1_555
O13 O11 O14 52.0(2) 3_456 1_555 1_555
O13 O11 O13 103.8(3) 3_456 1_555 1_555
O13 O11 O12 124.1(4) 3_456 1_555 1_555
O13 O11 O21 70.9(3) 3_456 1_555 1_555
O13 O11 O14 68.9(3) 3_456 1_555 3_456
O13 O11 O23 111.5(3) 3_456 1_555 1_555
O13 O11 S1 103.9(4) 3_456 1_555 1_555
O13 O11 B1 72.1(7) 3_456 1_555 1_555
O24 O11 O13 150.0(4) 3_455 1_555 3_456
O24 O11 O22 62.5(2) 3_455 1_555 1_555
O24 O11 O14 150.3(4) 3_455 1_555 1_555
O24 O11 O13 102.8(3) 3_455 1_555 1_555
O24 O11 O12 60.9(3) 3_455 1_555 1_555
O24 O11 O21 103.5(3) 3_455 1_555 1_555
O24 O11 O14 114.0(3) 3_455 1_555 3_456
O24 O11 O23 88.8(3) 3_455 1_555 1_555
O24 O11 S1 91.6(3) 3_455 1_555 1_555
O24 O11 B1 122.7(8) 3_455 1_555 1_555
S1 O11 O24 175.3(3) 3_456 1_555 3_455
S1 O11 O13 27.08(16) 3_456 1_555 3_456
S1 O11 O22 112.9(3) 3_456 1_555 1_555
S1 O11 O14 28.8(2) 3_456 1_555 1_555
S1 O11 O13 81.6(2) 3_456 1_555 1_555
S1 O11 O12 123.4(4) 3_456 1_555 1_555
S1 O11 O21 72.3(3) 3_456 1_555 1_555
S1 O11 O14 69.5(2) 3_456 1_555 3_456
S1 O11 O23 90.8(3) 3_456 1_555 1_555
S1 O11 S1 93.1(3) 3_456 1_555 1_555
S1 O11 B1 55.3(7) 3_456 1_555 1_555
S2 O11 S1 96.4(2) 1_555 1_555 3_456
S2 O11 O24 79.0(2) 1_555 1_555 3_455
S2 O11 O13 86.2(3) 1_555 1_555 3_456
S2 O11 O22 25.23(18) 1_555 1_555 1_555
S2 O11 O14 86.2(3) 1_555 1_555 1_555
S2 O11 O13 146.6(4) 1_555 1_555 1_555
S2 O11 O12 138.9(3) 1_555 1_555 1_555
S2 O11 O21 27.7(2) 1_555 1_555 1_555
S2 O11 O14 149.4(4) 1_555 1_555 3_456
S2 O11 O23 72.5(3) 1_555 1_555 1_555
S2 O11 S1 169.9(4) 1_555 1_555 1_555
S2 O11 B1 65.2(8) 1_555 1_555 1_555
Cu1 O12 S1 142.6(6) 1_455 1_555 1_555
O14 O12 Cu1 135.4(3) 3_456 1_555 1_455
O14 O12 S1 41.0(3) 3_456 1_555 1_555
O11 O12 O14 60.8(3) 1_555 1_555 3_456
O11 O12 Cu1 105.3(4) 1_555 1_555 1_455
O11 O12 S1 37.3(3) 1_555 1_555 1_555
O13 O12 O11 61.7(3) 1_555 1_555 1_555
O13 O12 O14 62.8(3) 1_555 1_555 3_456
O13 O12 Cu1 152.0(5) 1_555 1_555 1_455
O13 O12 S1 31.4(3) 1_555 1_555 1_555
O24 O12 O13 159.6(5) 1_455 1_555 1_555
O24 O12 O11 137.0(4) 1_455 1_555 1_555
O24 O12 O14 115.1(4) 1_455 1_555 3_456
O24 O12 Cu1 44.2(2) 1_455 1_555 1_455
O24 O12 S1 155.6(5) 1_455 1_555 1_555
O24 O12 O24 85.9(3) 3_455 1_555 1_455
O24 O12 O13 111.7(4) 3_455 1_555 1_555
O24 O12 O11 71.4(3) 3_455 1_555 1_555
O24 O12 O14 127.9(4) 3_455 1_555 3_456
O24 O12 Cu1 41.7(2) 3_455 1_555 1_455
O24 O12 S1 105.6(5) 3_455 1_555 1_555
O22 O12 O24 148.1(3) 2_355 1_555 3_455
O22 O12 O24 92.0(3) 2_355 1_555 1_455
O22 O12 O13 67.6(3) 2_355 1_555 1_555
O22 O12 O11 126.3(3) 2_355 1_555 1_555
O22 O12 O14 81.6(4) 2_355 1_555 3_456
O22 O12 Cu1 128.1(3) 2_355 1_555 1_455
O22 O12 S1 89.2(4) 2_355 1_555 1_555
O13 O12 O22 87.4(3) 4_454 1_555 2_355
O13 O12 O24 64.4(3) 4_454 1_555 3_455
O13 O12 O24 58.9(2) 4_454 1_555 1_455
O13 O12 O13 118.3(2) 4_454 1_555 1_555
O13 O12 O11 131.6(4) 4_454 1_555 1_555
O13 O12 O14 167.4(5) 4_454 1_555 3_456
O13 O12 Cu1 49.7(2) 4_454 1_555 1_455
O13 O12 S1 145.5(5) 4_454 1_555 1_555
O13 O12 O13 99.2(3) 2_345 1_555 4_454
O13 O12 O22 147.6(4) 2_345 1_555 2_355
O13 O12 O24 57.6(3) 2_345 1_555 3_455
O13 O12 O24 65.6(2) 2_345 1_555 1_455
O13 O12 O13 132.1(3) 2_345 1_555 1_555
O13 O12 O11 71.3(3) 2_345 1_555 1_555
O13 O12 O14 87.1(3) 2_345 1_555 3_456
O13 O12 Cu1 49.50(18) 2_345 1_555 1_455
O13 O12 S1 101.9(4) 2_345 1_555 1_555
Cu1 O13 S1 165.0(6) 2_455 1_555 1_555
O12 O13 Cu1 144.6(4) 1_555 1_555 2_455
O12 O13 S1 30.7(3) 1_555 1_555 1_555
O14 O13 O12 55.2(3) 3_456 1_555 1_555
O14 O13 Cu1 158.6(4) 3_456 1_555 2_455
O14 O13 S1 34.9(3) 3_456 1_555 1_555
O11 O13 O14 57.4(3) 1_555 1_555 3_456
O11 O13 O12 58.9(3) 1_555 1_555 1_555
O11 O13 Cu1 133.2(4) 1_555 1_555 2_455
O11 O13 S1 35.2(3) 1_555 1_555 1_555
B1 O13 O11 31.6(4) 1_555 1_555 1_555
B1 O13 O14 78.7(5) 1_555 1_555 3_456
B1 O13 O12 89.9(4) 1_555 1_555 1_555
B1 O13 Cu1 104.5(4) 1_555 1_555 2_455
B1 O13 S1 66.2(5) 1_555 1_555 1_555
B1 O13 B1 82.3(6) 3_456 1_555 1_555
B1 O13 O11 74.3(5) 3_456 1_555 1_555
B1 O13 O14 28.6(4) 3_456 1_555 3_456
B1 O13 O12 83.3(4) 3_456 1_555 1_555
B1 O13 Cu1 130.0(4) 3_456 1_555 2_455
B1 O13 S1 62.3(5) 3_456 1_555 1_555
O24 O13 B1 112.9(5) 4_455 1_555 3_456
O24 O13 B1 144.2(5) 4_455 1_555 1_555
O24 O13 O11 172.4(4) 4_455 1_555 1_555
O24 O13 O14 130.1(4) 4_455 1_555 3_456
O24 O13 O12 122.9(4) 4_455 1_555 1_555
O24 O13 Cu1 40.5(2) 4_455 1_555 2_455
O24 O13 S1 149.5(5) 4_455 1_555 1_555
O23 O13 O24 122.2(4) 1_555 1_555 4_455
O23 O13 B1 113.1(5) 1_555 1_555 3_456
O23 O13 B1 30.8(4) 1_555 1_555 1_555
O23 O13 O11 50.8(3) 1_555 1_555 1_555
O23 O13 O14 106.7(4) 1_555 1_555 3_456
O23 O13 O12 95.4(4) 1_555 1_555 1_555
O23 O13 Cu1 82.7(3) 1_555 1_555 2_455
O23 O13 S1 84.0(5) 1_555 1_555 1_555
O11 O13 O23 95.2(3) 3_456 1_555 1_555
O11 O13 O24 108.9(3) 3_456 1_555 4_455
O11 O13 B1 29.2(3) 3_456 1_555 3_456
O11 O13 B1 68.3(4) 3_456 1_555 1_555
O11 O13 O11 76.2(3) 3_456 1_555 1_555
O11 O13 O14 53.8(3) 3_456 1_555 3_456
O11 O13 O12 108.3(3) 3_456 1_555 1_555
O11 O13 Cu1 107.1(3) 3_456 1_555 2_455
O11 O13 S1 81.1(4) 3_456 1_555 1_555
O14 O13 O11 46.0(3) 1_555 1_555 3_456
O14 O13 O23 49.3(3) 1_555 1_555 1_555
O14 O13 O24 127.1(3) 1_555 1_555 4_455
O14 O13 B1 68.4(4) 1_555 1_555 3_456
O14 O13 B1 26.9(4) 1_555 1_555 1_555
O14 O13 O11 52.3(2) 1_555 1_555 1_555
O14 O13 O14 77.6(3) 1_555 1_555 3_456
O14 O13 O12 110.0(4) 1_555 1_555 1_555
O14 O13 Cu1 95.6(3) 1_555 1_555 2_455
O14 O13 S1 80.9(4) 1_555 1_555 1_555
O22 O13 O14 151.9(4) 2_355 1_555 1_555
O22 O13 O11 107.1(3) 2_355 1_555 3_456
O22 O13 O23 154.6(3) 2_355 1_555 1_555
O22 O13 O24 62.1(3) 2_355 1_555 4_455
O22 O13 B1 83.5(4) 2_355 1_555 3_456
O22 O13 B1 153.7(4) 2_355 1_555 1_555
O22 O13 O11 122.6(3) 2_355 1_555 1_555
O22 O13 O14 78.3(3) 2_355 1_555 3_456
O22 O13 O12 66.5(3) 2_355 1_555 1_555
O22 O13 Cu1 101.6(3) 2_355 1_555 2_455
O22 O13 S1 87.6(4) 2_355 1_555 1_555
O12 O13 O22 105.3(3) 4_555 1_555 2_355
O12 O13 O14 74.2(2) 4_555 1_555 1_555
O12 O13 O11 67.5(2) 4_555 1_555 3_456
O12 O13 O23 94.3(3) 4_555 1_555 1_555
O12 O13 O24 53.2(2) 4_555 1_555 4_455
O12 O13 B1 89.9(4) 4_555 1_555 3_456
O12 O13 B1 96.8(4) 4_555 1_555 1_555
O12 O13 O11 126.5(3) 4_555 1_555 1_555
O12 O13 O14 118.5(3) 4_555 1_555 3_456
O12 O13 O12 169.8(5) 4_555 1_555 1_555
O12 O13 Cu1 40.47(16) 4_555 1_555 2_455
O12 O13 S1 148.3(4) 4_555 1_555 1_555
O12 O13 O12 80.8(3) 2_355 1_555 4_555
O12 O13 O22 92.4(3) 2_355 1_555 2_355
O12 O13 O14 114.8(3) 2_355 1_555 1_555
O12 O13 O11 146.0(3) 2_355 1_555 3_456
O12 O13 O23 74.6(3) 2_355 1_555 1_555
O12 O13 O24 56.0(3) 2_355 1_555 4_455
O12 O13 B1 168.5(5) 2_355 1_555 3_456
O12 O13 B1 105.3(5) 2_355 1_555 1_555
O12 O13 O11 116.6(4) 2_355 1_555 1_555
O12 O13 O14 160.1(3) 2_355 1_555 3_456
O12 O13 O12 105.0(3) 2_355 1_555 1_555
O12 O13 Cu1 40.30(18) 2_355 1_555 2_455
O12 O13 S1 128.4(4) 2_355 1_555 1_555
O21 O13 O12 140.2(4) 3_456 1_555 2_355
O21 O13 O12 78.8(3) 3_456 1_555 4_555
O21 O13 O22 61.1(2) 3_456 1_555 2_355
O21 O13 O14 91.9(3) 3_456 1_555 1_555
O21 O13 O11 46.1(2) 3_456 1_555 3_456
O21 O13 O23 140.6(3) 3_456 1_555 1_555
O21 O13 O24 84.5(3) 3_456 1_555 4_455
O21 O13 B1 29.7(4) 3_456 1_555 3_456
O21 O13 B1 110.8(5) 3_456 1_555 1_555
O21 O13 O11 103.0(3) 3_456 1_555 1_555
O21 O13 O14 48.7(3) 3_456 1_555 3_456
O21 O13 O12 91.6(3) 3_456 1_555 1_555
O21 O13 Cu1 112.2(3) 3_456 1_555 2_455
O21 O13 S1 82.7(4) 3_456 1_555 1_555
O24 O13 O21 130.7(3) 2_455 1_555 3_456
O24 O13 O12 50.6(2) 2_455 1_555 2_355
O24 O13 O12 53.4(2) 2_455 1_555 4_555
O24 O13 O22 136.5(3) 2_455 1_555 2_355
O24 O13 O14 66.4(2) 2_455 1_555 1_555
O24 O13 O11 98.4(3) 2_455 1_555 3_456
O24 O13 O23 47.7(2) 2_455 1_555 1_555
O24 O13 O24 76.7(3) 2_455 1_555 4_455
O24 O13 B1 127.6(4) 2_455 1_555 3_456
O24 O13 B1 68.9(4) 2_455 1_555 1_555
O24 O13 O11 97.2(4) 2_455 1_555 1_555
O24 O13 O14 144.0(4) 2_455 1_555 3_456
O24 O13 O12 136.7(4) 2_455 1_555 1_555
O24 O13 Cu1 36.14(18) 2_455 1_555 2_455
O24 O13 S1 131.6(5) 2_455 1_555 1_555
S1 O14 B1 124.4(9) 3_456 1_555 1_555
O12 O14 S1 37.5(3) 3_456 1_555 3_456
O12 O14 B1 153.3(8) 3_456 1_555 1_555
O11 O14 O12 62.9(4) 3_456 1_555 3_456
O11 O14 S1 40.0(3) 3_456 1_555 3_456
O11 O14 B1 118.5(9) 3_456 1_555 1_555
O21 O14 O11 137.1(4) 1_555 1_555 3_456
O21 O14 O12 120.2(4) 1_555 1_555 3_456
O21 O14 S1 113.0(4) 1_555 1_555 3_456
O21 O14 B1 38.4(8) 1_555 1_555 1_555
O13 O14 O21 81.5(3) 3_456 1_555 1_555
O13 O14 O11 62.1(4) 3_456 1_555 3_456
O13 O14 O12 62.0(3) 3_456 1_555 3_456
O13 O14 S1 32.8(3) 3_456 1_555 3_456
O13 O14 B1 94.1(8) 3_456 1_555 1_555
O23 O14 O13 126.7(4) 1_555 1_555 3_456
O23 O14 O21 58.5(3) 1_555 1_555 1_555
O23 O14 O11 127.0(4) 1_555 1_555 3_456
O23 O14 O12 168.2(5) 1_555 1_555 3_456
O23 O14 S1 154.0(5) 1_555 1_555 3_456
O23 O14 B1 32.7(7) 1_555 1_555 1_555
O11 O14 O23 55.9(3) 1_555 1_555 1_555
O11 O14 O13 74.2(3) 1_555 1_555 3_456
O11 O14 O21 58.9(3) 1_555 1_555 1_555
O11 O14 O11 88.4(3) 1_555 1_555 3_456
O11 O14 O12 135.0(4) 1_555 1_555 3_456
O11 O14 S1 98.3(4) 1_555 1_555 3_456
O11 O14 B1 30.6(8) 1_555 1_555 1_555
S2 O14 O11 86.2(3) 2_455 1_555 1_555
S2 O14 O23 31.1(2) 2_455 1_555 1_555
S2 O14 O13 156.9(4) 2_455 1_555 3_456
S2 O14 O21 77.9(3) 2_455 1_555 1_555
S2 O14 O11 130.7(4) 2_455 1_555 3_456
S2 O14 O12 138.8(3) 2_455 1_555 3_456
S2 O14 S1 169.0(5) 2_455 1_555 3_456
S2 O14 B1 63.1(8) 2_455 1_555 1_555
O13 O14 S2 73.5(2) 1_555 1_555 2_455
O13 O14 O11 51.7(3) 1_555 1_555 1_555
O13 O14 O23 62.0(3) 1_555 1_555 1_555
O13 O14 O13 102.4(3) 1_555 1_555 3_456
O13 O14 O21 105.1(3) 1_555 1_555 1_555
O13 O14 O11 65.1(3) 1_555 1_555 3_456
O13 O14 O12 126.8(5) 1_555 1_555 3_456
O13 O14 S1 101.3(4) 1_555 1_555 3_456
O13 O14 B1 67.0(8) 1_555 1_555 1_555
O22 O14 O13 98.6(3) 2_455 1_555 1_555
O22 O14 S2 25.69(17) 2_455 1_555 2_455
O22 O14 O11 106.0(3) 2_455 1_555 1_555
O22 O14 O23 50.9(3) 2_455 1_555 1_555
O22 O14 O13 152.3(4) 2_455 1_555 3_456
O22 O14 O21 75.7(3) 2_455 1_555 1_555
O22 O14 O11 144.9(4) 2_455 1_555 3_456
O22 O14 O12 117.5(4) 2_455 1_555 3_456
O22 O14 S1 154.9(4) 2_455 1_555 3_456
O22 O14 B1 77.6(8) 2_455 1_555 1_555
S1 O14 O22 113.3(3) 1_555 1_555 2_455
S1 O14 O13 26.40(16) 1_555 1_555 1_555
S1 O14 S2 88.0(2) 1_555 1_555 2_455
S1 O14 O11 28.7(2) 1_555 1_555 1_555
S1 O14 O23 65.1(3) 1_555 1_555 1_555
S1 O14 O13 80.6(3) 1_555 1_555 3_456
S1 O14 O21 87.3(3) 1_555 1_555 1_555
S1 O14 O11 66.3(2) 1_555 1_555 3_456
S1 O14 O12 126.5(4) 1_555 1_555 3_456
S1 O14 S1 91.1(4) 1_555 1_555 3_456
S1 O14 B1 53.7(8) 1_555 1_555 1_555
B1 O21 S2 137.1(7) 1_555 1_555 1_555
O23 O21 B1 164.4(8) 2_445 1_555 1_555
O23 O21 S2 44.0(3) 2_445 1_555 1_555
O22 O21 O23 64.2(3) 1_555 1_555 2_445
O22 O21 B1 109.8(6) 1_555 1_555 1_555
O22 O21 S2 32.2(3) 1_555 1_555 1_555
O24 O21 O22 61.0(3) 1_555 1_555 1_555
O24 O21 O23 64.8(4) 1_555 1_555 2_445
O24 O21 B1 126.5(7) 1_555 1_555 1_555
O24 O21 S2 36.0(3) 1_555 1_555 1_555
O23 O21 O24 89.7(4) 1_555 1_555 1_555
O23 O21 O22 104.9(3) 1_555 1_555 1_555
O23 O21 O23 154.5(4) 1_555 1_555 2_445
O23 O21 B1 38.7(7) 1_555 1_555 1_555
O23 O21 S2 114.5(4) 1_555 1_555 1_555
O14 O21 O23 62.8(3) 1_555 1_555 1_555
O14 O21 O24 149.6(4) 1_555 1_555 1_555
O14 O21 O22 135.5(4) 1_555 1_555 1_555
O14 O21 O23 141.5(4) 1_555 1_555 2_445
O14 O21 B1 33.4(6) 1_555 1_555 1_555
O14 O21 S2 167.7(5) 1_555 1_555 1_555
O11 O21 O14 62.6(3) 1_555 1_555 1_555
O11 O21 O23 58.3(3) 1_555 1_555 1_555
O11 O21 O24 115.5(3) 1_555 1_555 1_555
O11 O21 O22 74.5(3) 1_555 1_555 1_555
O11 O21 O23 131.7(4) 1_555 1_555 2_445
O11 O21 B1 36.7(6) 1_555 1_555 1_555
O11 O21 S2 105.4(4) 1_555 1_555 1_555
O13 O21 O11 63.1(3) 3_456 1_555 1_555
O13 O21 O14 49.8(3) 3_456 1_555 1_555
O13 O21 O23 104.4(4) 3_456 1_555 1_555
O13 O21 O24 159.8(3) 3_456 1_555 1_555
O13 O21 O22 100.9(3) 3_456 1_555 1_555
O13 O21 O23 100.3(4) 3_456 1_555 2_445
O13 O21 B1 65.8(7) 3_456 1_555 1_555
O13 O21 S2 123.8(4) 3_456 1_555 1_555
O22 O21 O13 58.8(3) 4_545 1_555 3_456
O22 O21 O11 121.8(4) 4_545 1_555 1_555
O22 O21 O14 77.4(3) 4_545 1_555 1_555
O22 O21 O23 134.4(3) 4_545 1_555 1_555
O22 O21 O24 120.1(4) 4_545 1_555 1_555
O22 O21 O22 119.3(2) 4_545 1_555 1_555
O22 O21 O23 65.1(3) 4_545 1_555 2_445
O22 O21 B1 110.0(7) 4_545 1_555 1_555
O22 O21 S2 109.0(4) 4_545 1_555 1_555
O21 O22 S2 37.1(4) 1_555 1_555 1_555
O24 O22 O21 59.7(3) 1_555 1_555 1_555
O24 O22 S2 32.0(3) 1_555 1_555 1_555
O23 O22 O24 61.2(3) 2_445 1_555 1_555
O23 O22 O21 55.0(3) 2_445 1_555 1_555
O23 O22 S2 35.0(3) 2_445 1_555 1_555
O11 O22 O23 104.3(3) 1_555 1_555 2_445
O11 O22 O24 99.0(3) 1_555 1_555 1_555
O11 O22 O21 53.2(3) 1_555 1_555 1_555
O11 O22 S2 89.1(4) 1_555 1_555 1_555
O23 O22 O11 128.5(3) 3_455 1_555 1_555
O23 O22 O23 123.4(5) 3_455 1_555 2_445
O23 O22 O24 88.8(3) 3_455 1_555 1_555
O23 O22 O21 145.8(4) 3_455 1_555 1_555
O23 O22 S2 118.2(6) 3_455 1_555 1_555
O14 O22 O23 75.8(3) 2_445 1_555 3_455
O14 O22 O11 155.5(3) 2_445 1_555 1_555
O14 O22 O23 52.1(3) 2_445 1_555 2_445
O14 O22 O24 76.0(3) 2_445 1_555 1_555
O14 O22 O21 105.9(4) 2_445 1_555 1_555
O14 O22 S2 74.0(4) 2_445 1_555 1_555
O12 O22 O14 103.2(3) 2_345 1_555 2_445
O12 O22 O23 120.5(3) 2_345 1_555 3_455
O12 O22 O11 69.1(3) 2_345 1_555 1_555
O12 O22 O23 94.2(3) 2_345 1_555 2_445
O12 O22 O24 150.0(3) 2_345 1_555 1_555
O12 O22 O21 92.8(4) 2_345 1_555 1_555
O12 O22 S2 118.2(5) 2_345 1_555 1_555
B1 O22 O12 90.9(4) 2_445 1_555 2_345
B1 O22 O14 26.0(3) 2_445 1_555 2_445
B1 O22 O23 101.7(4) 2_445 1_555 3_455
B1 O22 O11 129.6(4) 2_445 1_555 1_555
B1 O22 O23 29.0(4) 2_445 1_555 2_445
B1 O22 O24 75.4(4) 2_445 1_555 1_555
B1 O22 O21 83.9(4) 2_445 1_555 1_555
B1 O22 S2 59.6(4) 2_445 1_555 1_555
O24 O22 B1 167.9(5) 3_455 1_555 2_445
O24 O22 O12 98.0(3) 3_455 1_555 2_345
O24 O22 O14 142.4(3) 3_455 1_555 2_445
O24 O22 O23 66.7(2) 3_455 1_555 3_455
O24 O22 O11 61.8(2) 3_455 1_555 1_555
O24 O22 O23 156.0(3) 3_455 1_555 2_445
O24 O22 O24 100.0(3) 3_455 1_555 1_555
O24 O22 O21 103.6(3) 3_455 1_555 1_555
O24 O22 S2 121.6(4) 3_455 1_555 1_555
O13 O22 O24 55.5(2) 2_345 1_555 3_455
O13 O22 B1 129.6(4) 2_345 1_555 2_445
O13 O22 O12 45.9(2) 2_345 1_555 2_345
O13 O22 O14 125.8(3) 2_345 1_555 2_445
O13 O22 O23 85.8(3) 2_345 1_555 3_455
O13 O22 O11 66.2(3) 2_345 1_555 1_555
O13 O22 O23 140.1(4) 2_345 1_555 2_445
O13 O22 O24 155.0(4) 2_345 1_555 1_555
O13 O22 O21 116.7(4) 2_345 1_555 1_555
O13 O22 S2 153.7(6) 2_345 1_555 1_555
O21 O22 O13 60.1(2) 4_444 1_555 2_345
O21 O22 O24 80.6(2) 4_444 1_555 3_455
O21 O22 B1 93.0(4) 4_444 1_555 2_445
O21 O22 O12 79.9(3) 4_444 1_555 2_345
O21 O22 O14 73.1(2) 4_444 1_555 2_445
O21 O22 O23 42.0(2) 4_444 1_555 3_455
O21 O22 O11 125.6(4) 4_444 1_555 1_555
O21 O22 O23 122.0(4) 4_444 1_555 2_445
O21 O22 O24 126.6(4) 4_444 1_555 1_555
O21 O22 O21 172.1(4) 4_444 1_555 1_555
O21 O22 S2 145.3(6) 4_444 1_555 1_555
S2 O23 B1 121.1(7) 2_455 1_555 1_555
O21 O23 S2 43.4(3) 2_455 1_555 2_455
O21 O23 B1 159.7(7) 2_455 1_555 1_555
O11 O23 O21 161.6(4) 1_555 1_555 2_455
O11 O23 S2 151.5(6) 1_555 1_555 2_455
O11 O23 B1 38.3(6) 1_555 1_555 1_555
O21 O23 O11 61.2(3) 1_555 1_555 1_555
O21 O23 O21 128.4(4) 1_555 1_555 2_455
O21 O23 S2 119.2(4) 1_555 1_555 2_455
O21 O23 B1 40.1(8) 1_555 1_555 1_555
O22 O23 O21 89.2(3) 2_455 1_555 1_555
O22 O23 O11 137.6(4) 2_455 1_555 1_555
O22 O23 O21 60.8(3) 2_455 1_555 2_455
O22 O23 S2 30.0(3) 2_455 1_555 2_455
O22 O23 B1 99.5(7) 2_455 1_555 1_555
O24 O23 O22 58.7(3) 2_455 1_555 2_455
O24 O23 O21 138.6(3) 2_455 1_555 1_555
O24 O23 O11 125.2(5) 2_455 1_555 1_555
O24 O23 O21 60.6(3) 2_455 1_555 2_455
O24 O23 S2 33.4(3) 2_455 1_555 2_455
O24 O23 B1 115.0(8) 2_455 1_555 1_555
O14 O23 O24 87.0(3) 1_555 1_555 2_455
O14 O23 O22 77.0(3) 1_555 1_555 2_455
O14 O23 O21 58.7(3) 1_555 1_555 1_555
O14 O23 O11 62.1(3) 1_555 1_555 1_555
O14 O23 O21 135.6(4) 1_555 1_555 2_455
O14 O23 S2 92.8(4) 1_555 1_555 2_455
O14 O23 B1 29.4(6) 1_555 1_555 1_555
O13 O23 O14 68.6(3) 1_555 1_555 1_555
O13 O23 O24 72.2(3) 1_555 1_555 2_455
O13 O23 O22 120.6(4) 1_555 1_555 2_455
O13 O23 O21 110.3(4) 1_555 1_555 1_555
O13 O23 O11 55.1(3) 1_555 1_555 1_555
O13 O23 O21 121.0(4) 1_555 1_555 2_455
O13 O23 S2 104.9(5) 1_555 1_555 2_455
O13 O23 B1 71.7(8) 1_555 1_555 1_555
O22 O23 O13 110.8(3) 3_455 1_555 1_555
O22 O23 O14 148.9(4) 3_455 1_555 1_555
O22 O23 O24 123.2(4) 3_455 1_555 2_455
O22 O23 O22 123.0(5) 3_455 1_555 2_455
O22 O23 O21 95.3(3) 3_455 1_555 1_555
O22 O23 O11 91.4(3) 3_455 1_555 1_555
O22 O23 O21 72.9(3) 3_455 1_555 2_455
O22 O23 S2 116.2(5) 3_455 1_555 2_455
O22 O23 B1 119.5(7) 3_455 1_555 1_555
S1 O23 O22 97.1(3) 1_555 1_555 3_455
S1 O23 O13 27.25(18) 1_555 1_555 1_555
S1 O23 O14 68.0(3) 1_555 1_555 1_555
S1 O23 O24 99.5(4) 1_555 1_555 2_455
S1 O23 O22 139.9(4) 1_555 1_555 2_455
S1 O23 O21 89.0(3) 1_555 1_555 1_555
S1 O23 O11 29.0(2) 1_555 1_555 1_555
S1 O23 O21 141.4(4) 1_555 1_555 2_455
S1 O23 S2 131.7(5) 1_555 1_555 2_455
S1 O23 B1 56.9(7) 1_555 1_555 1_555
Cu1 O24 S2 142.3(5) 1_555 1_555 1_555
O21 O24 Cu1 131.9(3) 1_555 1_555 1_555
O21 O24 S2 38.2(3) 1_555 1_555 1_555
O22 O24 O21 59.3(3) 1_555 1_555 1_555
O22 O24 Cu1 156.0(4) 1_555 1_555 1_555
O22 O24 S2 29.5(3) 1_555 1_555 1_555
O23 O24 O22 60.2(3) 2_445 1_555 1_555
O23 O24 O21 54.6(3) 2_445 1_555 1_555
O23 O24 Cu1 106.5(4) 2_445 1_555 1_555
O23 O24 S2 35.8(3) 2_445 1_555 1_555
O12 O24 O23 89.9(3) 1_655 1_555 2_445
O12 O24 O22 142.0(4) 1_655 1_555 1_555
O12 O24 O21 84.9(3) 1_655 1_555 1_555
O12 O24 Cu1 48.5(2) 1_655 1_555 1_555
O12 O24 S2 113.1(4) 1_655 1_555 1_555
O12 O24 O12 94.1(3) 3_455 1_555 1_655
O12 O24 O23 112.4(4) 3_455 1_555 2_445
O12 O24 O22 117.7(3) 3_455 1_555 1_555
O12 O24 O21 166.9(4) 3_455 1_555 1_555
O12 O24 Cu1 45.6(2) 3_455 1_555 1_555
O12 O24 S2 132.8(4) 3_455 1_555 1_555
O13 O24 O12 66.4(3) 4_554 1_555 3_455
O13 O24 O12 67.8(2) 4_554 1_555 1_655
O13 O24 O23 157.1(3) 4_554 1_555 2_445
O13 O24 O22 142.0(3) 4_554 1_555 1_555
O13 O24 O21 124.6(3) 4_554 1_555 1_555
O13 O24 Cu1 55.2(2) 4_554 1_555 1_555
O13 O24 S2 158.9(5) 4_554 1_555 1_555
O11 O24 O13 66.7(2) 3_455 1_555 4_554
O11 O24 O12 47.7(2) 3_455 1_555 3_455
O11 O24 O12 129.5(4) 3_455 1_555 1_655
O11 O24 O23 130.9(3) 3_455 1_555 2_445
O11 O24 O22 88.4(3) 3_455 1_555 1_555
O11 O24 O21 140.2(4) 3_455 1_555 1_555
O11 O24 Cu1 87.1(3) 3_455 1_555 1_555
O11 O24 S2 117.2(4) 3_455 1_555 1_555
O22 O24 O11 55.8(2) 3_455 1_555 3_455
O22 O24 O13 62.4(3) 3_455 1_555 4_554
O22 O24 O12 98.8(3) 3_455 1_555 3_455
O22 O24 O12 117.2(3) 3_455 1_555 1_655
O22 O24 O23 137.3(4) 3_455 1_555 2_445
O22 O24 O22 80.0(3) 3_455 1_555 1_555
O22 O24 O21 93.3(3) 3_455 1_555 1_555
O22 O24 Cu1 116.2(3) 3_455 1_555 1_555
O22 O24 S2 101.4(4) 3_455 1_555 1_555
O13 O24 O22 160.5(3) 2_445 1_555 3_455
O13 O24 O11 107.5(3) 2_445 1_555 3_455
O13 O24 O13 103.3(3) 2_445 1_555 4_554
O13 O24 O12 62.2(2) 2_445 1_555 3_455
O13 O24 O12 63.7(2) 2_445 1_555 1_655
O13 O24 O23 60.1(3) 2_445 1_555 2_445
O13 O24 O22 111.6(3) 2_445 1_555 1_555
O13 O24 O21 106.0(3) 2_445 1_555 1_555
O13 O24 Cu1 48.1(2) 2_445 1_555 1_555
O13 O24 S2 95.3(4) 2_445 1_555 1_555
O11 B1 O14 120.9(15) 1_555 1_555 1_555
O23 B1 O11 102.1(10) 1_555 1_555 1_555
O23 B1 O14 117.9(11) 1_555 1_555 1_555
O21 B1 O23 101.2(12) 1_555 1_555 1_555
O21 B1 O11 104.1(10) 1_555 1_555 1_555
O21 B1 O14 108.2(10) 1_555 1_555 1_555
S1 B1 O21 103.1(8) 3_456 1_555 1_555
S1 B1 O23 144.7(10) 3_456 1_555 1_555
S1 B1 O11 96.3(9) 3_456 1_555 1_555
S1 B1 O14 29.0(6) 3_456 1_555 1_555
S1 B1 S1 86.4(6) 1_555 1_555 3_456
S1 B1 O21 135.6(9) 1_555 1_555 1_555
S1 B1 O23 93.7(8) 1_555 1_555 1_555
S1 B1 O11 31.6(5) 1_555 1_555 1_555
S1 B1 O14 100.8(11) 1_555 1_555 1_555
S2 B1 S1 108.7(6) 2_455 1_555 1_555
S2 B1 S1 118.0(6) 2_455 1_555 3_456
S2 B1 O21 104.5(9) 2_455 1_555 1_555
S2 B1 O23 29.8(4) 2_455 1_555 1_555
S2 B1 O11 127.9(9) 2_455 1_555 1_555
S2 B1 O14 89.4(8) 2_455 1_555 1_555
O13 B1 S2 82.5(5) 1_555 1_555 2_455
O13 B1 S1 30.1(3) 1_555 1_555 1_555
O13 B1 S1 85.7(6) 1_555 1_555 3_456
O13 B1 O21 163.8(9) 1_555 1_555 1_555
O13 B1 O23 77.5(8) 1_555 1_555 1_555
O13 B1 O11 61.1(7) 1_555 1_555 1_555
O13 B1 O14 86.2(10) 1_555 1_555 1_555
S2 B1 O13 143.0(6) 1_555 1_555 1_555
S2 B1 S2 106.6(7) 1_555 1_555 2_455
S2 B1 S1 118.1(5) 1_555 1_555 1_555
S2 B1 S1 118.1(6) 1_555 1_555 3_456
S2 B1 O21 21.2(4) 1_555 1_555 1_555
S2 B1 O23 92.9(9) 1_555 1_555 1_555
S2 B1 O11 87.1(8) 1_555 1_555 1_555
S2 B1 O14 128.8(10) 1_555 1_555 1_555
O13 B1 S2 93.4(5) 3_456 1_555 1_555
O13 B1 O13 97.7(6) 3_456 1_555 1_555
O13 B1 S2 146.4(6) 3_456 1_555 2_455
O13 B1 S1 83.7(6) 3_456 1_555 1_555
O13 B1 S1 29.6(3) 3_456 1_555 3_456
O13 B1 O21 84.6(7) 3_456 1_555 1_555
O13 B1 O23 173.7(12) 3_456 1_555 1_555
O13 B1 O11 78.7(8) 3_456 1_555 1_555
O13 B1 O14 57.3(7) 3_456 1_555 1_555
O22 B1 O13 127.1(5) 2_455 1_555 3_456
O22 B1 S2 97.2(6) 2_455 1_555 1_555
O22 B1 O13 103.7(6) 2_455 1_555 1_555
O22 B1 S2 25.9(2) 2_455 1_555 2_455
O22 B1 S1 132.6(7) 2_455 1_555 1_555
O22 B1 S1 104.7(5) 2_455 1_555 3_456
O22 B1 O21 87.3(8) 2_455 1_555 1_555
O22 B1 O23 51.5(6) 2_455 1_555 1_555
O22 B1 O11 153.3(10) 2_455 1_555 1_555
O22 B1 O14 76.4(7) 2_455 1_555 1_555

loop_
_geom_bond_atom_site_label_1
_geom_bond_atom_site_label_2
_geom_bond_distance
_geom_bond_site_symmetry_1
_geom_bond_site_symmetry_2
Cu1 O24 1.895(8) 1_555 3_555
Cu1 O24 1.895(8) 1_555 1_555
Cu1 O12 2.036(7) 1_555 3_455
Cu1 O12 2.036(7) 1_555 1_655
Cu1 O13 2.393(8) 1_555 2_445
Cu1 O13 2.393(8) 1_555 4_554
Cu1 S2 3.179(5) 1_555 3_555
Cu1 S2 3.179(5) 1_555 1_555
S1 O12 1.401(7) 1_555 1_555
S1 O13 1.429(8) 1_555 1_555
S1 O14 1.510(9) 1_555 3_456
S1 O11 1.549(9) 1_555 1_555
S1 B1 2.566(18) 1_555 3_456
S1 B1 2.605(18) 1_555 1_555
S1 O11 3.101(7) 1_555 3_456
S1 O23 3.103(10) 1_555 1_555
S1 O14 3.173(8) 1_555 1_555
S2 O22 1.357(9) 1_555 1_555
S2 O24 1.461(9) 1_555 1_555
S2 O21 1.537(9) 1_555 1_555
S2 O23 1.555(8) 1_555 2_445
S2 B1 2.683(17) 1_555 2_445
S2 B1 2.893(19) 1_555 1_555
S2 O14 3.008(9) 1_555 2_445
S2 Cu1 3.179(5) 1_555 1_555
S2 O11 3.183(10) 1_555 1_555
O11 B1 1.484(17) 1_555 1_555
O11 S1 1.549(9) 1_555 1_555
O11 O23 2.342(12) 1_555 1_555
O11 O14 2.363(12) 1_555 3_456
O11 O21 2.410(11) 1_555 1_555
O11 O12 2.411(11) 1_555 1_555
O11 O13 2.479(12) 1_555 1_555
O11 O14 2.500(9) 1_555 1_555
O11 O22 2.901(12) 1_555 1_555
O11 O13 2.983(10) 1_555 3_456
O11 O24 3.090(8) 1_555 3_455
O11 S1 3.101(7) 1_555 3_456
O11 S2 3.183(10) 1_555 1_555
O12 S1 1.401(7) 1_555 1_555
O12 Cu1 2.036(7) 1_555 1_455
O12 O14 2.255(10) 1_555 3_456
O12 O11 2.411(11) 1_555 1_555
O12 O13 2.424(9) 1_555 1_555
O12 O24 2.713(9) 1_555 1_455
O12 O24 2.848(12) 1_555 3_455
O12 O22 3.094(13) 1_555 2_355
O12 O13 3.137(9) 1_555 4_454
O12 O13 3.147(10) 1_555 2_345
O13 S1 1.429(8) 1_555 1_555
O13 Cu1 2.393(8) 1_555 2_455
O13 O12 2.424(9) 1_555 1_555
O13 O14 2.442(11) 1_555 3_456
O13 O11 2.479(12) 1_555 1_555
O13 B1 2.83(2) 1_555 1_555
O13 B1 2.896(19) 1_555 3_456
O13 O24 2.901(11) 1_555 4_455
O13 O23 2.909(13) 1_555 1_555
O13 O11 2.983(10) 1_555 3_456
O13 O14 3.068(10) 1_555 1_555
O13 O22 3.121(12) 1_555 2_355
O13 O12 3.137(9) 1_555 4_555
O13 O12 3.147(10) 1_555 2_355
O13 O21 3.161(12) 1_555 3_456
O13 O24 3.197(11) 1_555 2_455
O14 B1 1.390(17) 1_555 1_555
O14 S1 1.510(9) 1_555 3_456
O14 O12 2.255(10) 1_555 3_456
O14 O11 2.363(12) 1_555 3_456
O14 O21 2.401(12) 1_555 1_555
O14 O13 2.442(11) 1_555 3_456
O14 O23 2.499(11) 1_555 1_555
O14 O11 2.500(9) 1_555 1_555
O14 S2 3.008(9) 1_555 2_455
O14 O13 3.068(10) 1_555 1_555
O14 O22 3.086(12) 1_555 2_455
O14 S1 3.173(8) 1_555 1_555
O21 S2 1.537(9) 1_555 1_555
O21 B1 1.57(2) 1_555 1_555
O21 O23 2.236(11) 1_555 2_445
O21 O22 2.382(9) 1_555 1_555
O21 O24 2.391(11) 1_555 1_555
O21 O23 2.395(10) 1_555 1_555
O21 O14 2.401(12) 1_555 1_555
O21 O11 2.410(11) 1_555 1_555
O21 O13 3.161(12) 1_555 3_456
O21 O22 3.193(9) 1_555 4_545
O22 S2 1.357(9) 1_555 1_555
O22 O21 2.382(9) 1_555 1_555
O22 O24 2.422(12) 1_555 1_555
O22 O23 2.459(10) 1_555 2_445
O22 O11 2.901(12) 1_555 1_555
O22 O23 3.029(11) 1_555 3_455
O22 O14 3.086(12) 1_555 2_445
O22 O12 3.094(13) 1_555 2_345
O22 B1 3.101(18) 1_555 2_445
O22 O24 3.110(10) 1_555 3_455
O22 O13 3.121(12) 1_555 2_345
O22 O21 3.193(9) 1_555 4_444
O23 B1 1.526(19) 1_555 1_555
O23 S2 1.555(8) 1_555 2_455
O23 O21 2.236(11) 1_555 2_455
O23 O11 2.342(12) 1_555 1_555
O23 O21 2.395(10) 1_555 1_555
O23 O22 2.459(10) 1_555 2_455
O23 O24 2.483(10) 1_555 2_455
O23 O14 2.499(11) 1_555 1_555
O23 O13 2.909(13) 1_555 1_555
O23 O22 3.029(11) 1_555 3_455
O23 S1 3.103(10) 1_555 1_555
O24 S2 1.461(9) 1_555 1_555
O24 Cu1 1.895(8) 1_555 1_555
O24 O21 2.391(11) 1_555 1_555
O24 O22 2.422(12) 1_555 1_555
O24 O23 2.483(10) 1_555 2_445
O24 O12 2.713(9) 1_555 1_655
O24 O12 2.848(12) 1_555 3_455
O24 O13 2.901(11) 1_555 4_554
O24 O11 3.090(8) 1_555 3_455
O24 O22 3.110(10) 1_555 3_455
O24 O13 3.197(11) 1_555 2_445
B1 O14 1.390(17) 1_555 1_555
B1 O11 1.484(17) 1_555 1_555
B1 O23 1.526(19) 1_555 1_555
B1 O21 1.57(2) 1_555 1_555
B1 S1 2.566(18) 1_555 3_456
B1 S1 2.605(18) 1_555 1_555
B1 S2 2.683(17) 1_555 2_455
B1 O13 2.83(2) 1_555 1_555
B1 S2 2.893(19) 1_555 1_555
B1 O13 2.896(19) 1_555 3_456
B1 O22 3.101(18) 1_555 2_455
